data_9005851
loop_
_publ_author_name
'Hazen, R. M.'

_publ_section_title
;
 High-pressure crystal chemistry of chrysoberyl, Al2BeO4:
 insights on the origin of olivine elastic anisotropy
 Sample: P = 6.25 GPa
;
_journal_name_full 'Physics and Chemistry of Minerals'
_journal_page_first 13
_journal_page_last 20
_journal_volume 14
_journal_year 1987
_chemical_formula_sum 'Al2 Be O4'
_chemical_name_mineral Chrysoberyl
_space_group_IT_number 62
_symmetry_space_group_name_Hall '-P 2c 2ab'
_symmetry_space_group_name_H-M 'P b n m'
_cell_angle_alpha 90
_cell_angle_beta 90
_cell_angle_gamma 90
_cell_length_a 4.398
_cell_length_b 9.329
_cell_length_c 5.436
_cell_formula_units_Z 4
_cell_volume 223.033
_diffrn_ambient_pressure 6.25e+06
_exptl_crystal_density_diffrn 3.781
_cod_database_code 9005851

loop_
_symmetry_equiv_pos_as_xyz
x,y,z
x,y,1/2-z
-x,-y,1/2+z
1/2+x,1/2-y,1/2+z
1/2-x,1/2+y,1/2-z
1/2-x,1/2+y,z
1/2+x,1/2-y,-z
-x,-y,-z

loop_
_atom_site_label
_atom_site_fract_x
_atom_site_fract_y
_atom_site_fract_z
_atom_site_U_iso_or_equiv
Al1 0.00000 0.00000 0.00000 0.01089
Al2 0.99370 0.27310 0.25000 0.00836
Be 0.43330 0.09020 0.25000 0.00697
O1 0.78960 0.08860 0.25000 0.00874
O2 0.24540 0.43280 0.25000 0.01241
O3 0.25340 0.16230 0.01540 0.01267

_cod_duplicate_entry 5000099
